data_2007945
loop_
_publ_author_name
'Boughzala, Habib'
'Jouini, Tahar'

_publ_section_title
;
 Na~5~Bi~2~(AsO~4~)(As~2~O~7~)~2~
;
_journal_issue 12
_journal_name_full 'Acta Crystallographica Section C'
_journal_page_first 1731
_journal_page_last 1733
_journal_paper_doi 10.1107/S010827019800674X
_journal_volume 54
_journal_year 1998
_chemical_formula_iupac 'Na5 Bi2 (As O4) (As2 O7)2'
_chemical_formula_moiety 'Na5 Bi2 As O4 , (As2 O7)2'
_chemical_formula_structural 'Na5 Bi2 As O4 (As2 O7)2'
_chemical_formula_sum 'As5 Bi2 Na5 O18'
_chemical_formula_weight 1195.51
_chemical_name_systematic
;
 Pentasodium dibismuth arsenate bis(diarsenate)
;
_space_group_IT_number 2
_symmetry_cell_setting triclinic
_symmetry_space_group_name_Hall '-P 1'
_symmetry_space_group_name_H-M 'P -1'
_audit_creation_method SHELXL
_cell_angle_alpha 92.08(2)
_cell_angle_beta 90.67(3)
_cell_angle_gamma 97.72(2)
_cell_formula_units_Z 2
_cell_length_a 10.041(3)
_cell_length_b 12.127(3)
_cell_length_c 7.039(2)
_cell_measurement_reflns_used 25
_cell_measurement_temperature 298(2)
_cell_measurement_theta_max 12
_cell_measurement_theta_min 11
_cell_volume 848.7(4)
_computing_cell_refinement 'CAD-4 Express'
_computing_data_collection 'CAD-4 Express (Duisenberg, 1992; Mac\'i\<cek & Yordanov, 1992)'
_computing_data_reduction 'MolEN (Fair, 1990)'
_computing_molecular_graphics 'ATOMS (Dowty, 1993)'
_computing_publication_material SHELXL93
_computing_structure_refinement SHELXL93
_computing_structure_solution 'SHELXS86 (Sheldrick, 1985)'
_diffrn_ambient_temperature 298(2)
_diffrn_measurement_device 'CAD4 diffractometer'
_diffrn_measurement_method \w/2\q
_diffrn_radiation_monochromator graphite
_diffrn_radiation_source 'fine-focus sealed tube'
_diffrn_radiation_type MoK\a
_diffrn_radiation_wavelength 0.71069
_diffrn_reflns_av_R_equivalents 0.0187
_diffrn_reflns_av_sigmaI/netI 0.0406
_diffrn_reflns_limit_h_max 11
_diffrn_reflns_limit_h_min -11
_diffrn_reflns_limit_k_max 0
_diffrn_reflns_limit_k_min -14
_diffrn_reflns_limit_l_max 8
_diffrn_reflns_limit_l_min -8
_diffrn_reflns_number 3152
_diffrn_reflns_theta_max 25
_diffrn_reflns_theta_min 2.48
_diffrn_standards_decay_% 0.1
_diffrn_standards_interval_time 120
_diffrn_standards_number 1
_exptl_absorpt_coefficient_mu 30.604
_exptl_absorpt_correction_T_max 0.216
_exptl_absorpt_correction_T_min 0.110
_exptl_absorpt_correction_type psi-scan
_exptl_absorpt_process_details '(North et al., 1968)'
_exptl_crystal_colour colourless
_exptl_crystal_density_diffrn 4.678
_exptl_crystal_density_meas ?
_exptl_crystal_density_method 'not measured'
_exptl_crystal_description parallelipipede
_exptl_crystal_F_000 1060
_exptl_crystal_size_max 0.16
_exptl_crystal_size_mid 0.07
_exptl_crystal_size_min 0.05
_refine_diff_density_max 2.821
_refine_diff_density_min -2.123
_refine_ls_extinction_coef 0.00248(14)
_refine_ls_extinction_method 'SHELXL93 (Sheldrick, 1993)'
_refine_ls_goodness_of_fit_all 1.145
_refine_ls_goodness_of_fit_obs 1.013
_refine_ls_hydrogen_treatment none
_refine_ls_matrix_type full
_refine_ls_number_parameters 182
_refine_ls_number_reflns 2997
_refine_ls_number_restraints 0
_refine_ls_restrained_S_all 1.145
_refine_ls_restrained_S_obs 1.013
_refine_ls_R_factor_all 0.0491
_refine_ls_R_factor_obs 0.0285
_refine_ls_shift/esd_max -0.003
_refine_ls_shift/esd_mean 0.000
_refine_ls_structure_factor_coef Fsqd
_refine_ls_weighting_details 'w = 1/[\s^2^(F~o~^2^)+(0.0184P)^2^+28.2753P] where P=(F~o~^2^+2Fc^2^)/3'
_refine_ls_weighting_scheme calc
_refine_ls_wR_factor_all 0.0837
_refine_ls_wR_factor_obs 0.0645
_reflns_number_observed 2311
_reflns_number_total 2997
_reflns_observed_criterion >2sigma(I)
_cod_data_source_file gs1000.cif
_cod_data_source_block nabias
_cod_depositor_comments
;
The following automatic conversions were performed:
'_symmetry_cell_setting' value 'Triclinic' changed to 'triclinic'
according to '/home/saulius/struct/CIF-dictionaries/cif_core.dic'
dictionary named 'cif_core.dic' version 2.4.1 from 2010-06-29.

Automatic conversion script
Id: cif_fix_enum 1527 2010-12-29 10:47:43Z saulius 

The following automatic conversions were performed:

'_symmetry_cell_setting' value 'Triclinic' changed to 'triclinic'
according to /home/saulius/struct/CIF-dictionaries/cif_core.dic
dictionary named 'cif_core.dic' version 2.4.1 from 2010-06-29.

Automatic conversion script
Id: cif_fix_values 1715 2011-07-08 13:25:40Z adriana 

The following automatic conversions were performed:

'_exptl_crystal_density_meas' value 'not measured' was changed to '?'
- the value is perceived as not measured.

Automatic conversion script
Id: cif_fix_values 3008 2015-01-20 13:52:24Z robertas 

The following automatic conversions were performed:

'_refine_ls_weighting_scheme' value 'calc w =
1/[\s^2^(F~o~^2^)+(0.0184P)^2^+28.2753P] where P=(F~o~^2^+2Fc^2^)/3'
was changed to 'calc'. New tag '_refine_ls_weighting_details' was
created. The value of the new tag was set to 'w =
1/[\s^2^(F~o~^2^)+(0.0184P)^2^+28.2753P] where P=(F~o~^2^+2Fc^2^)/3'.

Automatic conversion script
Id: cif_fix_values 3143 2015-03-26 13:38:13Z robertas 
;
_cod_database_code 2007945

loop_
_symmetry_equiv_pos_as_xyz
'x, y, z'
'-x, -y, -z'

loop_
_atom_site_aniso_label
_atom_site_aniso_U_11
_atom_site_aniso_U_22
_atom_site_aniso_U_33
_atom_site_aniso_U_12
_atom_site_aniso_U_13
_atom_site_aniso_U_23
As1 0.0095(6) 0.0105(6) 0.0144(6) 0.0027(5) 0.0007(5) 0.0022(5)
As2 0.0113(6) 0.0106(6) 0.0102(6) 0.0018(5) -0.0008(5) 0.0009(5)
As3 0.0108(6) 0.0098(6) 0.0152(6) 0.0017(5) 0.0003(5) 0.0012(5)
As4 0.0120(6) 0.0105(6) 0.0116(6) 0.0017(5) -0.0004(5) 0.0006(5)
As5 0.0097(6) 0.0119(6) 0.0135(6) 0.0010(5) -0.0013(5) 0.0009(5)
Bi1 0.0124(3) 0.0107(3) 0.0151(3) 0.0025(2) -0.0003(2) 0.0005(2)
Bi2 0.0127(3) 0.0101(3) 0.0136(3) 0.0019(2) 0.0005(2) 0.0000(2)
Na1 0.009(2) 0.024(3) 0.018(3) 0.004(2) -0.004(2) 0.000(2)
Na2 0.022(3) 0.016(3) 0.020(3) 0.005(2) 0.005(2) 0.009(2)
Na3 0.019(3) 0.022(3) 0.035(3) 0.002(2) -0.005(2) 0.006(3)
Na4 0.021(3) 0.020(3) 0.022(3) 0.002(2) 0.006(2) -0.002(2)
Na5 0.018(3) 0.013(3) 0.028(3) 0.005(2) -0.002(2) -0.005(2)

loop_
_atom_site_label
_atom_site_fract_x
_atom_site_fract_y
_atom_site_fract_z
_atom_site_U_iso_or_equiv
_atom_site_thermal_displace_type
_atom_site_calc_flag
_atom_site_refinement_flags
_atom_site_occupancy
_atom_site_disorder_group
_atom_site_type_symbol
As1 0.58051(12) 0.15551(10) 0.1695(2) 0.0113(3) Uani d . 1 . As
As2 0.26299(12) 0.10858(10) 0.1786(2) 0.0107(3) Uani d . 1 . As
As3 0.02228(12) 0.39140(10) 0.2255(2) 0.0119(3) Uani d . 1 . As
As4 -0.06358(12) 0.19581(10) 0.5096(2) 0.0114(3) Uani d . 1 . As
As5 0.42533(12) 0.33865(11) 0.7155(2) 0.0117(3) Uani d . 1 . As
Bi1 0.37478(5) 0.39412(4) 0.22969(7) 0.0127(2) Uani d . 1 . Bi
Bi2 0.23566(5) 0.06054(4) 0.67462(7) 0.0121(2) Uani d . 1 . Bi
Na1 0.3942(5) -0.1185(4) 0.3357(7) 0.0167(11) Uani d . 1 . Na
Na2 0.2690(5) 0.5974(4) 0.5303(7) 0.0189(11) Uani d . 1 . Na
Na3 -0.2252(6) 0.3452(5) -0.0842(8) 0.0254(13) Uani d . 1 . Na
Na4 0.0667(5) -0.1280(5) 0.0176(8) 0.0211(12) Uani d . 1 . Na
Na5 0.1237(5) 0.3579(4) -0.2303(8) 0.0196(12) Uani d . 1 . Na
O1 0.6837(9) 0.1556(8) -0.0127(12) 0.017(2) Uiso d . 1 . O
O2 0.5974(9) 0.0582(8) 0.3257(13) 0.019(2) Uiso d . 1 . O
O3 0.5709(9) 0.2830(8) 0.2632(13) 0.020(2) Uiso d . 1 . O
O4 0.4160(8) 0.1086(7) 0.0715(12) 0.013(2) Uiso d . 1 . O
O5 0.1556(9) 0.0621(8) 0.0043(13) 0.019(2) Uiso d . 1 . O
O6 0.2518(9) 0.0207(7) 0.3596(12) 0.014(2) Uiso d . 1 . O
O7 0.2491(8) 0.2379(7) 0.2664(12) 0.013(2) Uiso d . 1 . O
O8 -0.0997(10) 0.4648(9) 0.2619(14) 0.026(2) Uiso d . 1 . O
O9 -0.0078(10) 0.3126(8) 0.0310(14) 0.023(2) Uiso d . 1 . O
O10 0.1775(9) 0.4671(7) 0.2290(12) 0.015(2) Uiso d . 1 . O
O11 0.0332(9) 0.3152(7) 0.4308(12) 0.014(2) Uiso d . 1 . O
O12 -0.1937(9) 0.2410(8) 0.6066(13) 0.020(2) Uiso d . 1 . O
O13 -0.0934(9) 0.1038(8) 0.3256(13) 0.017(2) Uiso d . 1 . O
O14 0.0446(10) 0.1583(8) 0.6710(14) 0.025(2) Uiso d . 1 . O
O15 0.4149(9) 0.2052(7) 0.6446(12) 0.016(2) Uiso d . 1 . O
O16 0.3284(10) 0.3489(9) 0.9055(15) 0.028(2) Uiso d . 1 . O
O17 0.5851(9) 0.3969(8) 0.7590(13) 0.021(2) Uiso d . 1 . O
O18 0.3581(9) 0.4142(7) 0.5522(12) 0.015(2) Uiso d . 1 . O

loop_
_atom_type_symbol
_atom_type_description
_atom_type_scat_dispersion_real
_atom_type_scat_dispersion_imag
_atom_type_scat_source
O O 0.0106 0.0060 'International Tables Vol C Tables 4.2.6.8 and 6.1.1.4'
Na Na 0.0362 0.0249 'International Tables Vol C Tables 4.2.6.8 and 6.1.1.4'
As As 0.0499 2.0058 'International Tables Vol C Tables 4.2.6.8 and 6.1.1.4'
Bi Bi -4.1077 10.2566 'International Tables Vol C Tables 4.2.6.8 and 6.1.1.4'

loop_
_geom_angle_atom_site_label_1
_geom_angle_atom_site_label_2
_geom_angle_atom_site_label_3
_geom_angle_site_symmetry_1
_geom_angle_site_symmetry_3
_geom_angle
_geom_angle_publ_flag
O1 As1 O2 . . 114.3(5) y
O1 As1 O3 . . 113.3(5) y
O2 As1 O3 . . 115.5(5) y
O1 As1 O4 . . 105.4(4) y
O2 As1 O4 . . 101.6(4) y
O3 As1 O4 . . 105.0(4) y
O5 As2 O6 . . 111.3(4) y
O5 As2 O7 . . 115.1(4) y
O6 As2 O7 . . 108.6(4) y
O5 As2 O4 . . 102.5(4) y
O6 As2 O4 . . 109.5(4) y
O7 As2 O4 . . 109.6(4) y
O8 As3 O9 . . 110.1(5) y
O8 As3 O10 . . 114.2(5) y
O9 As3 O10 . . 112.6(5) y
O8 As3 O11 . . 105.6(5) y
O9 As3 O11 . . 113.4(5) y
O10 As3 O11 . . 100.4(4) y
O12 As4 O13 . . 117.0(5) y
O12 As4 O14 . . 112.7(5) y
O13 As4 O14 . . 113.0(5) y
O12 As4 O11 . . 104.5(4) y
O13 As4 O11 . . 108.5(4) y
O14 As4 O11 . . 99.0(4) y
O15 As5 O16 . . 108.8(5) y
O15 As5 O17 . . 112.3(5) y
O16 As5 O17 . . 112.0(5) y
O15 As5 O18 . . 111.5(4) y
O16 As5 O18 . . 103.9(5) y
O17 As5 O18 . . 108.0(4) y
O7 Bi1 O10 . . 84.6(3) n
O7 Bi1 O18 . . 83.9(3) n
O10 Bi1 O18 . . 83.4(3) n
O7 Bi1 O16 . 1_554 82.7(3) n
O10 Bi1 O16 . 1_554 85.9(3) n
O18 Bi1 O16 . 1_554 163.6(3) y
O7 Bi1 O17 . 2_666 151.9(3) y
O10 Bi1 O17 . 2_666 68.7(3) n
O18 Bi1 O17 . 2_666 84.4(3) n
O16 Bi1 O17 1_554 2_666 103.2(3) n
O7 Bi1 O3 . . 85.5(3) n
O10 Bi1 O3 . . 169.3(3) n
O18 Bi1 O3 . . 91.6(3) n
O16 Bi1 O3 1_554 . 96.8(3) n
O17 Bi1 O3 2_666 . 120.3(3) n
O6 Bi2 O13 . 2_556 84.6(3) n
O6 Bi2 O2 . 2_656 78.7(3) n
O13 Bi2 O2 2_556 2_656 83.1(3) n
O6 Bi2 O15 . . 88.1(3) n
O13 Bi2 O15 2_556 . 167.4(3) y
O2 Bi2 O15 2_656 . 85.5(3) n
O6 Bi2 O14 . . 99.9(3) n
O13 Bi2 O14 2_556 . 89.1(3) n
O2 Bi2 O14 2_656 . 172.2(3) y
O15 Bi2 O14 . . 102.3(3) n
O6 Bi2 O5 . 1_556 162.4(3) y
O13 Bi2 O5 2_556 1_556 78.7(3) n
O2 Bi2 O5 2_656 1_556 104.6(3) n
O15 Bi2 O5 . 1_556 109.3(3) n
O14 Bi2 O5 . 1_556 74.3(3) n
O15 Na1 O6 2_656 . 160.4(4) n
O15 Na1 O12 2_656 2_556 112.7(4) n
O6 Na1 O12 . 2_556 83.8(3) n
O15 Na1 O1 2_656 2_655 104.3(4) n
O6 Na1 O1 . 2_655 88.3(3) n
O12 Na1 O1 2_556 2_655 81.2(3) n
O15 Na1 O2 2_656 2_656 94.2(3) n
O6 Na1 O2 . 2_656 74.8(3) n
O12 Na1 O2 2_556 2_656 89.0(4) n
O1 Na1 O2 2_655 2_656 161.3(4) n
O15 Na1 O2 2_656 . 77.6(3) n
O6 Na1 O2 . . 84.5(3) n
O12 Na1 O2 2_556 . 166.1(4) n
O1 Na1 O2 2_655 . 106.0(3) n
O2 Na1 O2 2_656 . 80.6(3) n
O8 Na2 O12 2_566 2_566 104.1(4) n
O8 Na2 O3 2_566 2_666 102.7(4) n
O12 Na2 O3 2_566 2_666 90.7(4) n
O8 Na2 O18 2_566 . 89.3(4) n
O12 Na2 O18 2_566 . 160.0(4) n
O3 Na2 O18 2_666 . 101.0(4) n
O8 Na2 O17 2_566 2_666 159.5(4) n
O12 Na2 O17 2_566 2_666 82.9(3) n
O3 Na2 O17 2_666 2_666 96.4(4) n
O18 Na2 O17 . 2_666 79.8(3) n
O8 Na2 O10 2_566 . 97.4(4) n
O12 Na2 O10 2_566 . 91.8(3) n
O3 Na2 O10 2_666 . 158.5(4) n
O18 Na2 O10 . . 71.5(3) n
O17 Na2 O10 2_666 . 62.8(3) n
O17 Na3 O9 1_454 . 169.1(4) y
O17 Na3 O1 1_454 1_455 98.7(4) n
O9 Na3 O1 . 1_455 89.8(4) n
O17 Na3 O10 1_454 2_565 67.4(3) n
O9 Na3 O10 . 2_565 103.2(4) n
O1 Na3 O10 1_455 2_565 164.6(4) n
O17 Na3 O12 1_454 1_554 84.1(4) n
O9 Na3 O12 . 1_554 91.2(4) n
O1 Na3 O12 1_455 1_554 77.9(3) n
O10 Na3 O12 2_565 1_554 93.4(4) n
O17 Na3 O8 1_454 . 123.3(4) n
O9 Na3 O8 . . 58.7(3) y
O1 Na3 O8 1_455 . 110.3(4) n
O10 Na3 O8 2_565 . 83.9(3) n
O12 Na3 O8 1_554 . 147.8(4) n
O9 Na4 O5 2 . 167.0(4) n
O9 Na4 O13 2 2 91.0(4) n
O5 Na4 O13 . 2 77.5(3) n
O9 Na4 O5 2 2 100.7(4) n
O5 Na4 O5 . 2 85.3(4) n
O13 Na4 O5 2 2 89.3(3) n
O9 Na4 O14 2 2_556 84.3(4) n
O5 Na4 O14 . 2_556 108.5(4) n
O13 Na4 O14 2 2_556 159.8(4) n
O5 Na4 O14 2 2_556 72.4(3) n
O9 Na4 O1 2 2_655 89.9(4) n
O5 Na4 O1 . 2_655 83.0(3) n
O13 Na4 O1 2 2_655 84.5(3) n
O5 Na4 O1 2 2_655 167.7(4) n
O14 Na4 O1 2_556 2_655 115.1(4) n
O8 Na5 O16 2_565 1_554 108.6(4) n
O8 Na5 O9 2_565 . 101.9(4) n
O16 Na5 O9 1_554 . 98.4(4) n
O8 Na5 O14 2_565 1_554 147.1(4) n
O16 Na5 O14 1_554 1_554 102.8(4) n
O9 Na5 O14 . 1_554 82.4(4) n
O8 Na5 O11 2_565 1_554 89.4(4) n
O16 Na5 O11 1_554 1_554 132.0(4) n
O9 Na5 O11 . 1_554 121.5(4) n
O14 Na5 O11 1_554 1_554 61.8(3) n
O8 Na5 O18 2_565 1_554 83.5(4) n
O16 Na5 O18 1_554 1_554 61.1(3) n
O9 Na5 O18 . 1_554 159.2(4) n
O14 Na5 O18 1_554 1_554 104.0(3) n
O11 Na5 O18 1_554 1_554 78.2(3) n
As2 O4 As1 . . 128.4(5) y
As4 O11 As3 . . 132.0(5) y

loop_
_geom_bond_atom_site_label_1
_geom_bond_atom_site_label_2
_geom_bond_site_symmetry_2
_geom_bond_distance
_geom_bond_publ_flag
As1 O1 . 1.659(9) y
As1 O2 . 1.666(9) y
As1 O3 . 1.673(10) y
As1 O4 . 1.795(8) y
As2 O5 . 1.656(9) y
As2 O6 . 1.686(9) y
As2 O7 . 1.689(9) y
As2 O4 . 1.719(8) y
As3 O8 . 1.625(10) y
As3 O9 . 1.642(10) y
As3 O10 . 1.699(9) y
As3 O11 . 1.753(9) y
As4 O12 . 1.631(9) y
As4 O13 . 1.676(9) y
As4 O14 . 1.679(10) y
As4 O11 . 1.744(9) y
As5 O15 . 1.665(9) y
As5 O16 . 1.674(10) y
As5 O17 . 1.684(9) y
As5 O18 . 1.686(9) y
Bi1 O7 . 2.156(9) y
Bi1 O10 . 2.276(9) y
Bi1 O18 . 2.285(9) y
Bi1 O16 1_554 2.354(10) y
Bi1 O17 2_666 2.510(10) y
Bi1 O3 . 2.545(9) y
Bi2 O6 . 2.264(8) y
Bi2 O13 2_556 2.290(9) y
Bi2 O2 2_656 2.352(9) y
Bi2 O15 . 2.356(9) y
Bi2 O14 . 2.387(10) y
Bi2 O5 1_556 2.465(9) y
Na1 O15 2_656 2.312(10) y
Na1 O6 . 2.357(10) y
Na1 O12 2_556 2.383(11) y
Na1 O1 2_655 2.402(10) y
Na1 O2 2_656 2.465(10) y
Na1 O2 . 2.757(11) y
Na2 O8 2_566 2.322(11) y
Na2 O12 2_566 2.421(11) y
Na2 O3 2_666 2.443(11) y
Na2 O18 . 2.512(10) y
Na2 O17 2_666 2.520(11) y
Na2 O10 . 2.676(10) y
Na3 O17 1_454 2.358(11) y
Na3 O9 . 2.407(11) y
Na3 O1 1_455 2.430(11) y
Na3 O10 2_565 2.517(10) y
Na3 O12 1_554 2.521(11) y
Na3 O8 . 2.968(12) y
Na4 O9 2 2.250(11) y
Na4 O5 . 2.363(11) y
Na4 O13 2 2.458(10) y
Na4 O5 2 2.475(11) y
Na4 O14 2_556 2.489(11) y
Na4 O1 2_655 2.573(10) y
Na5 O8 2_565 2.214(12) y
Na5 O16 1_554 2.274(12) y
Na5 O9 . 2.316(11) y
Na5 O14 1_554 2.514(11) y
Na5 O11 1_554 2.553(10) y
Na5 O18 1_554 2.842(10) y
